data_2233510
loop_
_publ_author_name
'Ou, Siou-Wei'
'Lu, Wei-Yi'
'Chen, Hsuan-Ying'

_publ_section_title
;
 Tris(1,2-dimethoxyethane-\k^2^<i>O</i>,<i>O</i>')iodidocalcium iodide
;
_journal_coeditor_code HY2505
_journal_issue 2
_journal_name_full 'Acta Crystallographica Section E'
_journal_page_first m172
_journal_paper_doi 10.1107/S160053681200075X
_journal_volume 68
_journal_year 2012
_chemical_formula_iupac '[Ca I (C4 H10 O2)3] I'
_chemical_formula_moiety 'C12 H30 Ca I O6 +, I -'
_chemical_formula_sum 'C12 H30 Ca I2 O6'
_chemical_formula_weight 564.24
_chemical_name_systematic
;
Tris(1,2-dimethoxyethane-\k^2^<i>O</i>,<i>O</i>')iodidocalcium iodide
;
_space_group_IT_number 14
_symmetry_cell_setting monoclinic
_symmetry_space_group_name_Hall '-P 2ybc'
_symmetry_space_group_name_H-M 'P 1 21/c 1'
_atom_sites_solution_hydrogens geom
_atom_sites_solution_primary direct
_atom_sites_solution_secondary difmap
_cell_angle_alpha 90.00
_cell_angle_beta 99.5140(10)
_cell_angle_gamma 90.00
_cell_formula_units_Z 4
_cell_length_a 12.1503(6)
_cell_length_b 10.7767(5)
_cell_length_c 16.2295(8)
_cell_measurement_reflns_used 9874
_cell_measurement_temperature 100(2)
_cell_measurement_theta_max 28.0
_cell_measurement_theta_min 2.0
_cell_volume 2095.86(18)
_computing_cell_refinement 'SAINT (Bruker, 2007)'
_computing_data_collection 'APEX2 (Bruker, 2007)'
_computing_data_reduction 'SAINT (Bruker, 2007)'
_computing_molecular_graphics 'SHELXTL (Sheldrick, 2008)'
_computing_publication_material 'SHELXTL (Sheldrick, 2008)'
_computing_structure_refinement 'SHELXTL (Sheldrick, 2008)'
_computing_structure_solution 'SHELXTL (Sheldrick, 2008)'
_diffrn_ambient_temperature 100(2)
_diffrn_measured_fraction_theta_full 0.996
_diffrn_measured_fraction_theta_max 0.996
_diffrn_measurement_device_type 'Bruker APEXII CCD'
_diffrn_measurement_method '\f and \w scans'
_diffrn_radiation_monochromator graphite
_diffrn_radiation_source 'fine-focus sealed tube'
_diffrn_radiation_type MoK\a
_diffrn_radiation_wavelength 0.71073
_diffrn_reflns_av_R_equivalents 0.0170
_diffrn_reflns_av_sigmaI/netI 0.0166
_diffrn_reflns_limit_h_max 15
_diffrn_reflns_limit_h_min -15
_diffrn_reflns_limit_k_max 14
_diffrn_reflns_limit_k_min -13
_diffrn_reflns_limit_l_max 20
_diffrn_reflns_limit_l_min -21
_diffrn_reflns_number 14842
_diffrn_reflns_theta_full 27.50
_diffrn_reflns_theta_max 27.50
_diffrn_reflns_theta_min 1.70
_exptl_absorpt_coefficient_mu 3.264
_exptl_absorpt_correction_T_max 0.6472
_exptl_absorpt_correction_T_min 0.5219
_exptl_absorpt_correction_type multi-scan
_exptl_absorpt_process_details '(SADABS; Bruker, 2001)'
_exptl_crystal_colour colourless
_exptl_crystal_density_diffrn 1.788
_exptl_crystal_density_method 'not measured'
_exptl_crystal_description blocks
_exptl_crystal_F_000 1104
_exptl_crystal_size_max 0.23
_exptl_crystal_size_mid 0.23
_exptl_crystal_size_min 0.15
_refine_diff_density_max 0.345
_refine_diff_density_min -0.908
_refine_ls_extinction_method none
_refine_ls_goodness_of_fit_ref 1.193
_refine_ls_hydrogen_treatment constr
_refine_ls_matrix_type full
_refine_ls_number_parameters 196
_refine_ls_number_reflns 4791
_refine_ls_number_restraints 0
_refine_ls_restrained_S_all 1.193
_refine_ls_R_factor_all 0.0170
_refine_ls_R_factor_gt 0.0162
_refine_ls_shift/su_max 0.005
_refine_ls_shift/su_mean 0.000
_refine_ls_structure_factor_coef Fsqd
_refine_ls_weighting_details 'calc w=1/[\s^2^(Fo^2^)+(0.0191P)^2^+0.9088P] where P=(Fo^2^+2Fc^2^)/3'
_refine_ls_weighting_scheme calc
_refine_ls_wR_factor_gt 0.0430
_refine_ls_wR_factor_ref 0.0434
_reflns_number_gt 4627
_reflns_number_total 4791
_reflns_threshold_expression I>2\s(I)
_cod_data_source_file hy2505.cif
_cod_data_source_block I
_cod_original_sg_symbol_H-M 'P 21/c'
_cod_database_code 2233510
_cod_database_fobs_code 2233510

loop_
_symmetry_equiv_pos_as_xyz
'x, y, z'
'-x, y+1/2, -z+1/2'
'-x, -y, -z'
'x, -y-1/2, z-1/2'

loop_
_atom_site_type_symbol
_atom_site_label
_atom_site_fract_x
_atom_site_fract_y
_atom_site_fract_z
_atom_site_U_iso_or_equiv
_atom_site_adp_type
_atom_site_calc_flag
_atom_site_refinement_flags
_atom_site_occupancy
_atom_site_symmetry_multiplicity
Ca Ca1 0.74096(2) 0.25280(3) 0.987454(18) 0.01103(6) Uani d . 1 1
I I1 0.589004(9) 0.206685(9) 1.116467(6) 0.01643(4) Uani d . 1 1
I I2 0.169983(9) 0.297669(9) 0.264013(7) 0.01675(4) Uani d . 1 1
O O1 0.91500(9) 0.19272(10) 1.07103(7) 0.0141(2) Uani d . 1 1
O O2 0.89431(10) 0.28746(10) 0.91541(7) 0.0165(2) Uani d . 1 1
O O3 0.80225(9) 0.44050(10) 1.07187(7) 0.0152(2) Uani d . 1 1
O O4 0.66028(9) 0.44389(10) 0.92287(7) 0.0163(2) Uani d . 1 1
O O5 0.60542(9) 0.17389(11) 0.87284(7) 0.0164(2) Uani d . 1 1
O O6 0.77110(9) 0.02920(10) 0.95308(7) 0.0155(2) Uani d . 1 1
C C1 0.92225(14) 0.09314(15) 1.13105(10) 0.0178(3) Uani d . 1 1
H H1A 0.8532 0.0897 1.1548 0.027 Uiso calc R 1 1
H H1B 0.9857 0.1078 1.1758 0.027 Uiso calc R 1 1
H H1C 0.9328 0.0143 1.1033 0.027 Uiso calc R 1 1
C C2 1.01205(14) 0.19625(14) 1.03155(10) 0.0166(3) Uani d . 1 1
H H2A 1.0198 0.1169 1.0024 0.020 Uiso calc R 1 1
H H2B 1.0797 0.2086 1.0740 0.020 Uiso calc R 1 1
C C3 0.99948(14) 0.30183(15) 0.96992(11) 0.0185(3) Uani d . 1 1
H H3A 1.0016 0.3821 0.9998 0.022 Uiso calc R 1 1
H H3B 1.0613 0.3005 0.9371 0.022 Uiso calc R 1 1
C C4 0.88796(16) 0.3613(2) 0.84086(12) 0.0305(4) Uani d . 1 1
H H4A 0.8171 0.3450 0.8040 0.046 Uiso calc R 1 1
H H4B 0.9500 0.3397 0.8119 0.046 Uiso calc R 1 1
H H4C 0.8925 0.4494 0.8559 0.046 Uiso calc R 1 1
C C5 0.84956(14) 0.42976(16) 1.15957(10) 0.0193(3) Uani d . 1 1
H H5A 0.9184 0.3808 1.1655 0.029 Uiso calc R 1 1
H H5B 0.7960 0.3885 1.1894 0.029 Uiso calc R 1 1
H H5C 0.8663 0.5127 1.1831 0.029 Uiso calc R 1 1
C C6 0.71418(14) 0.53093(15) 1.05910(10) 0.0187(3) Uani d . 1 1
H H6A 0.7380 0.6076 1.0907 0.022 Uiso calc R 1 1
H H6B 0.6471 0.4981 1.0790 0.022 Uiso calc R 1 1
C C7 0.68799(15) 0.55864(15) 0.96726(11) 0.0200(3) Uani d . 1 1
H H7A 0.6244 0.6170 0.9559 0.024 Uiso calc R 1 1
H H7B 0.7534 0.5975 0.9484 0.024 Uiso calc R 1 1
C C8 0.61548(15) 0.46988(16) 0.83621(10) 0.0213(3) Uani d . 1 1
H H8A 0.6066 0.3920 0.8046 0.032 Uiso calc R 1 1
H H8B 0.6668 0.5246 0.8127 0.032 Uiso calc R 1 1
H H8C 0.5427 0.5106 0.8327 0.032 Uiso calc R 1 1
C C9 0.48713(14) 0.20029(17) 0.85691(12) 0.0231(4) Uani d . 1 1
H H9A 0.4718 0.2731 0.8893 0.035 Uiso calc R 1 1
H H9B 0.4460 0.1287 0.8733 0.035 Uiso calc R 1 1
H H9C 0.4635 0.2169 0.7972 0.035 Uiso calc R 1 1
C C10 0.63075(14) 0.06361(15) 0.82961(10) 0.0178(3) Uani d . 1 1
H H10A 0.6216 0.0796 0.7688 0.021 Uiso calc R 1 1
H H10B 0.5797 -0.0045 0.8393 0.021 Uiso calc R 1 1
C C11 0.74998(14) 0.02824(15) 0.86297(10) 0.0179(3) Uani d . 1 1
H H11A 0.7652 -0.0557 0.8427 0.021 Uiso calc R 1 1
H H11B 0.8010 0.0873 0.8417 0.021 Uiso calc R 1 1
C C12 0.71396(15) -0.07020(15) 0.98863(11) 0.0201(3) Uani d . 1 1
H H12A 0.7403 -0.0744 1.0490 0.030 Uiso calc R 1 1
H H12B 0.7294 -0.1491 0.9628 0.030 Uiso calc R 1 1
H H12C 0.6334 -0.0544 0.9782 0.030 Uiso calc R 1 1

loop_
_atom_site_aniso_label
_atom_site_aniso_U_11
_atom_site_aniso_U_22
_atom_site_aniso_U_33
_atom_site_aniso_U_12
_atom_site_aniso_U_13
_atom_site_aniso_U_23
Ca1 0.01102(14) 0.01151(14) 0.01052(13) -0.00026(10) 0.00169(10) -0.00006(10)
I1 0.01616(6) 0.01888(6) 0.01554(6) -0.00274(3) 0.00641(4) 0.00003(3)
I2 0.01794(6) 0.01398(6) 0.01738(6) -0.00181(3) 0.00008(4) 0.00072(3)
O1 0.0140(5) 0.0152(5) 0.0132(5) 0.0014(4) 0.0025(4) 0.0007(4)
O2 0.0161(6) 0.0204(6) 0.0132(5) -0.0004(4) 0.0032(4) 0.0048(4)
O3 0.0160(5) 0.0152(5) 0.0132(5) 0.0025(4) -0.0010(4) -0.0025(4)
O4 0.0204(6) 0.0127(5) 0.0144(5) 0.0004(4) -0.0013(4) 0.0010(4)
O5 0.0132(5) 0.0182(5) 0.0167(5) -0.0002(4) -0.0009(4) -0.0025(4)
O6 0.0169(5) 0.0137(5) 0.0148(5) -0.0023(4) -0.0003(4) -0.0011(4)
C1 0.0223(8) 0.0171(7) 0.0135(7) 0.0011(6) 0.0011(6) 0.0029(6)
C2 0.0134(7) 0.0203(8) 0.0165(8) 0.0019(6) 0.0034(6) -0.0010(6)
C3 0.0142(8) 0.0198(8) 0.0216(8) -0.0027(6) 0.0032(6) 0.0001(6)
C4 0.0237(9) 0.0439(12) 0.0260(9) 0.0068(8) 0.0102(7) 0.0214(8)
C5 0.0234(8) 0.0192(8) 0.0135(7) 0.0005(6) -0.0021(6) -0.0037(6)
C6 0.0186(8) 0.0149(7) 0.0216(8) 0.0035(6) 0.0007(6) -0.0043(6)
C7 0.0227(8) 0.0120(7) 0.0233(8) 0.0009(6) -0.0018(7) -0.0007(6)
C8 0.0242(9) 0.0237(8) 0.0147(8) 0.0015(7) -0.0005(6) 0.0045(6)
C9 0.0121(8) 0.0301(10) 0.0256(9) 0.0001(6) -0.0009(7) 0.0016(7)
C10 0.0205(8) 0.0180(7) 0.0141(7) -0.0037(6) -0.0001(6) -0.0028(6)
C11 0.0211(8) 0.0176(7) 0.0150(7) -0.0011(6) 0.0032(6) -0.0043(6)
C12 0.0225(8) 0.0152(7) 0.0219(8) -0.0039(6) 0.0014(7) 0.0021(6)

loop_
_atom_type_symbol
_atom_type_description
_atom_type_scat_dispersion_real
_atom_type_scat_dispersion_imag
_atom_type_scat_source
C C 0.0033 0.0016 'International Tables Vol C Tables 4.2.6.8 and 6.1.1.4'
H H 0.0000 0.0000 'International Tables Vol C Tables 4.2.6.8 and 6.1.1.4'
O O 0.0106 0.0060 'International Tables Vol C Tables 4.2.6.8 and 6.1.1.4'
Ca Ca 0.2262 0.3064 'International Tables Vol C Tables 4.2.6.8 and 6.1.1.4'
I I -0.4742 1.8119 'International Tables Vol C Tables 4.2.6.8 and 6.1.1.4'

loop_
_geom_angle_atom_site_label_1
_geom_angle_atom_site_label_2
_geom_angle_atom_site_label_3
_geom_angle
O2 Ca1 O1 68.51(4)
O2 Ca1 O5 99.51(4)
O1 Ca1 O5 139.51(4)
O2 Ca1 O4 87.03(4)
O1 Ca1 O4 136.26(4)
O5 Ca1 O4 78.05(4)
O2 Ca1 O3 87.46(4)
O1 Ca1 O3 75.70(4)
O5 Ca1 O3 144.21(4)
O4 Ca1 O3 67.23(4)
O2 Ca1 O6 83.52(4)
O1 Ca1 O6 73.76(4)
O5 Ca1 O6 66.36(4)
O4 Ca1 O6 140.91(4)
O3 Ca1 O6 149.37(4)
O2 Ca1 I1 166.17(3)
O1 Ca1 I1 98.31(3)
O5 Ca1 I1 93.32(3)
O4 Ca1 I1 100.74(3)
O3 Ca1 I1 85.10(3)
O6 Ca1 I1 97.06(3)
C2 O1 C1 111.03(12)
C2 O1 Ca1 116.92(9)
C1 O1 Ca1 122.09(9)
C3 O2 C4 112.11(13)
C3 O2 Ca1 113.70(9)
C4 O2 Ca1 124.09(10)
C6 O3 C5 111.16(12)
C6 O3 Ca1 108.91(9)
C5 O3 Ca1 120.68(9)
C7 O4 C8 109.77(12)
C7 O4 Ca1 117.68(9)
C8 O4 Ca1 129.75(9)
C10 O5 C9 111.20(12)
C10 O5 Ca1 119.39(9)
C9 O5 Ca1 126.65(10)
C11 O6 C12 112.47(12)
C11 O6 Ca1 102.93(8)
C12 O6 Ca1 121.60(9)
O1 C1 H1A 109.5
O1 C1 H1B 109.5
H1A C1 H1B 109.5
O1 C1 H1C 109.5
H1A C1 H1C 109.5
H1B C1 H1C 109.5
O1 C2 C3 108.45(13)
O1 C2 H2A 110.0
C3 C2 H2A 110.0
O1 C2 H2B 110.0
C3 C2 H2B 110.0
H2A C2 H2B 108.4
O2 C3 C2 108.03(13)
O2 C3 H3A 110.1
C2 C3 H3A 110.1
O2 C3 H3B 110.1
C2 C3 H3B 110.1
H3A C3 H3B 108.4
O2 C4 H4A 109.5
O2 C4 H4B 109.5
H4A C4 H4B 109.5
O2 C4 H4C 109.5
H4A C4 H4C 109.5
H4B C4 H4C 109.5
O3 C5 H5A 109.5
O3 C5 H5B 109.5
H5A C5 H5B 109.5
O3 C5 H5C 109.5
H5A C5 H5C 109.5
H5B C5 H5C 109.5
O3 C6 C7 107.98(13)
O3 C6 H6A 110.1
C7 C6 H6A 110.1
O3 C6 H6B 110.1
C7 C6 H6B 110.1
H6A C6 H6B 108.4
O4 C7 C6 108.59(13)
O4 C7 H7A 110.0
C6 C7 H7A 110.0
O4 C7 H7B 110.0
C6 C7 H7B 110.0
H7A C7 H7B 108.4
O4 C8 H8A 109.5
O4 C8 H8B 109.5
H8A C8 H8B 109.5
O4 C8 H8C 109.5
H8A C8 H8C 109.5
H8B C8 H8C 109.5
O5 C9 H9A 109.5
O5 C9 H9B 109.5
H9A C9 H9B 109.5
O5 C9 H9C 109.5
H9A C9 H9C 109.5
H9B C9 H9C 109.5
O5 C10 C11 107.67(12)
O5 C10 H10A 110.2
C11 C10 H10A 110.2
O5 C10 H10B 110.2
C11 C10 H10B 110.2
H10A C10 H10B 108.5
O6 C11 C10 111.17(13)
O6 C11 Ca1 50.70(7)
C10 C11 Ca1 84.46(9)
O6 C11 H11A 109.4
C10 C11 H11A 109.4
Ca1 C11 H11A 159.8
O6 C11 H11B 109.4
C10 C11 H11B 109.4
Ca1 C11 H11B 79.7
H11A C11 H11B 108.0
O6 C12 H12A 109.5
O6 C12 H12B 109.5
H12A C12 H12B 109.5
O6 C12 H12C 109.5
H12A C12 H12C 109.5
H12B C12 H12C 109.5

loop_
_geom_bond_atom_site_label_1
_geom_bond_atom_site_label_2
_geom_bond_distance
_geom_bond_publ_flag
Ca1 O1 2.4046(12) yes
Ca1 O2 2.3872(12) yes
Ca1 O3 2.4871(11) yes
Ca1 O4 2.4415(11) yes
Ca1 O5 2.4254(12) yes
Ca1 O6 2.5138(11) yes
Ca1 I1 3.0525(3) yes
O1 C2 1.4325(19) ?
O1 C1 1.4421(18) ?
O2 C3 1.437(2) ?
O2 C4 1.439(2) ?
O3 C6 1.4369(19) ?
O3 C5 1.4489(18) ?
O4 C7 1.4427(19) ?
O4 C8 1.4490(19) ?
O5 C10 1.4390(19) ?
O5 C9 1.446(2) ?
O6 C11 1.4425(19) ?
O6 C12 1.4473(19) ?
C1 H1A 0.9800 ?
C1 H1B 0.9800 ?
C1 H1C 0.9800 ?
C2 C3 1.506(2) ?
C2 H2A 0.9900 ?
C2 H2B 0.9900 ?
C3 H3A 0.9900 ?
C3 H3B 0.9900 ?
C4 H4A 0.9800 ?
C4 H4B 0.9800 ?
C4 H4C 0.9800 ?
C5 H5A 0.9800 ?
C5 H5B 0.9800 ?
C5 H5C 0.9800 ?
C6 C7 1.502(2) ?
C6 H6A 0.9900 ?
C6 H6B 0.9900 ?
C7 H7A 0.9900 ?
C7 H7B 0.9900 ?
C8 H8A 0.9800 ?
C8 H8B 0.9800 ?
C8 H8C 0.9800 ?
C9 H9A 0.9800 ?
C9 H9B 0.9800 ?
C9 H9C 0.9800 ?
C10 C11 1.509(2) ?
C10 H10A 0.9900 ?
C10 H10B 0.9900 ?
C11 H11A 0.9900 ?
C11 H11B 0.9900 ?
C12 H12A 0.9800 ?
C12 H12B 0.9800 ?
C12 H12C 0.9800 ?
